data_7051281
loop_
_publ_author_name
'Sylvie Meyer'
'R\'emy Louis'
'Bernard Metz'
'Yvette Agnus'
'Alexandre Varnek'
'Maurice Gross'

_publ_section_title
;
 Unprecedented role of water in self-assembly of potential molecular
 tweezers
;
_journal_issue 6
_journal_name_full 'New J. Chem.'
_journal_page_first 371
_journal_page_last 376
_journal_paper_doi 10.1039/b001127o
_journal_volume 24
_journal_year 2000
_chemical_formula_moiety 'C20 H22 N6 O14'
_chemical_formula_structural '[{C6H3(NO2)2-NH-C(O)CH2-O-CH2-CH2}2O].H2 O'
_chemical_formula_sum 'C20 H22 N6 O14'
_chemical_formula_weight 570.43
_chemical_name_systematic
;
N,N'-bis(3,5-dinitrophenyl)-3,6,9-trioxaundecanedicarboxamide
;
_space_group_IT_number 14
_symmetry_cell_setting monoclinic
_symmetry_space_group_name_Hall '-P 2ybc'
_symmetry_space_group_name_H-M 'P 1 21/c 1'
_cell_angle_alpha 90
_cell_angle_beta 101.91(1)
_cell_angle_gamma 90
_cell_formula_units_Z 4
_cell_length_a 7.994(1)
_cell_length_b 21.670(3)
_cell_length_c 14.741(3)
_cell_measurement_reflns_used 20
_cell_measurement_temperature 294
_cell_measurement_theta_max 29.0
_cell_measurement_theta_min 24.0
_cell_volume 2498.6(7)
_computing_cell_refinement CAD4_(Enraf-Nonius,_1984)
_computing_data_collection CAD4_(Enraf-Nonius,_1984)
_computing_data_reduction process_SDP-PLUS_(Frenz,_1983)
_computing_publication_material BTABLE_PTABLE_CIF_IN_MolEN_(Fair,_1990)
_computing_structure_refinement LSFM_SDP-PLUS_(Frenz,_1983)
_computing_structure_solution Direct_methods_(MULTAN,_Main_et_al.,_1980)
_diffrn_ambient_temperature 294
_diffrn_measurement_device_type Enraf_Nonius_CAD4
_diffrn_measurement_method \q/2\q
_diffrn_radiation_monochromator graphite
_diffrn_radiation_type Cu-K\a
_diffrn_radiation_wavelength 1.54056
_diffrn_reflns_av_R_equivalents 0
_diffrn_reflns_av_sigmaI/netI 0.333
_diffrn_reflns_limit_h_max 9
_diffrn_reflns_limit_h_min 0
_diffrn_reflns_limit_k_max 26
_diffrn_reflns_limit_k_min 0
_diffrn_reflns_limit_l_max 17
_diffrn_reflns_limit_l_min -18
_diffrn_reflns_number 5448
_diffrn_reflns_theta_max 72.06
_diffrn_reflns_theta_min 2.5
_diffrn_source xray_tube
_diffrn_standards_decay_% 0
_diffrn_standards_interval_time 120
_diffrn_standards_number 3
_exptl_absorpt_coefficient_mu 1.088
_exptl_absorpt_correction_T_max 1.0000
_exptl_absorpt_correction_T_min 0.8989
_exptl_absorpt_correction_type psi_scan_(North,_Phillips,_Mathews,_1968)
_exptl_crystal_colour 'light yellow'
_exptl_crystal_density_diffrn 1.52
_exptl_crystal_density_method none
_exptl_crystal_description prism
_exptl_crystal_F_000 1184
_exptl_crystal_size_max 0.36
_exptl_crystal_size_mid 0.24
_exptl_crystal_size_min 0.14
_refine_diff_density_max 0.230
_refine_diff_density_min -0.177
_refine_ls_abs_structure_details ' ?'
_refine_ls_extinction_coef 8.7798E-07
_refine_ls_extinction_expression
;
     equ(22) p292 "Crystallographic Computing" (1970)
;
_refine_ls_extinction_method isotropic_(Zachariasen,_1963)
_refine_ls_goodness_of_fit_ref 0.947
_refine_ls_hydrogen_treatment noref
_refine_ls_matrix_type full
_refine_ls_number_constraints 0
_refine_ls_number_parameters 362
_refine_ls_number_reflns 3267
_refine_ls_number_restraints 88
_refine_ls_R_factor_all 0.094
_refine_ls_R_factor_gt 0.049
_refine_ls_shift/su_max 0.006
_refine_ls_structure_factor_coef F
_refine_ls_weighting_scheme 'modified unit weights'
_refine_ls_wR_factor_ref 0.045
_reflns_number_gt 3267
_reflns_number_total 4927
_reflns_threshold_expression >3.0\s(I)
_cod_data_source_file b001127o.txt
_cod_data_source_block 2
_cod_original_cell_volume 2498(1)
_cod_database_code 7051281

loop_
_symmetry_equiv_pos_as_xyz
x,y,z
-x,1/2+y,1/2-z
-x,-y,-z
+x,1/2-y,1/2+z

loop_
_atom_site_label
_atom_site_fract_x
_atom_site_fract_y
_atom_site_fract_z
_atom_site_U_iso_or_equiv
_atom_site_adp_type
_atom_site_calc_flag
_atom_site_calc_attached_atom
_atom_site_type_symbol
Ow -0.0069(4) 0.1117(1) -0.1858(2) 0.079(2) Uani ? ? O
O1 -0.1161(3) 0.0013(1) 0.0763(1) 0.064(1) Uani ? ? O
O2 0.0336(3) 0.1532(1) 0.1383(2) 0.070(1) Uani ? ? O
O3 0.0588(3) 0.2005(1) -0.0414(2) 0.070(1) Uani ? ? O
O4 -0.1291(3) 0.2513(1) -0.2023(2) 0.072(1) Uani ? ? O
O5 -0.3625(4) 0.2626(1) -0.4320(2) 0.088(2) Uani ? ? O
O6 -0.6017(4) 0.2208(1) -0.2113(2) 0.102(2) Uani ? ? O
O7 -0.7112(4) 0.1574(1) -0.3191(2) 0.114(2) Uani ? ? O
O8 -0.6973(3) -0.0591(1) -0.2415(2) 0.072(1) Uani ? ? O
O9 -0.5080(3) -0.0917(1) -0.1245(2) 0.074(1) Uani ? ? O
O10 -0.6185(4) 0.1468(1) -0.6588(2) 0.096(2) Uani ? ? O
O11 -0.6172(3) 0.0484(1) -0.6782(1) 0.071(1) Uani ? ? O
O12 -0.1705(4) -0.0709(1) -0.4873(2) 0.090(2) Uani ? ? O
O13 -0.0015(3) -0.0278(1) -0.3711(2) 0.085(2) Uani ? ? O
N1 -0.1903(3) 0.0961(1) 0.0130(2) 0.054(1) Uani ? ? N
N2 -0.2369(4) 0.1812(1) -0.3462(2) 0.062(2) Uani ? ? N
N3 -0.6247(4) 0.1692(1) -0.2435(2) 0.080(2) Uani ? ? N
N4 -0.5785(3) -0.0507(1) -0.1749(2) 0.058(1) Uani ? ? N
N5 -0.5650(4) 0.0955(1) -0.6358(2) 0.065(2) Uani ? ? N
N6 -0.1230(3) -0.0267(1) -0.4371(2) 0.070(2) Uani ? ? N
C1 -0.0954(4) 0.0570(1) 0.0746(2) 0.054(2) Uani ? ? C
C2 0.0434(4) 0.0884(2) 0.1457(2) 0.064(2) Uani ? ? C
C3 0.1811(5) 0.1843(2) 0.1209(2) 0.073(2) Uani ? ? C
C4 0.2040(5) 0.1764(2) 0.0239(2) 0.078(2) Uani ? ? C
C5 0.0733(6) 0.2637(2) -0.0619(3) 0.085(3) Uani ? ? C
C6 -0.0817(6) 0.2864(2) -0.1237(3) 0.087(3) Uani ? ? C
C7 -0.2472(5) 0.2804(1) -0.2727(2) 0.066(2) Uani ? ? C
C8 -0.2877(5) 0.2411(1) -0.3581(2) 0.067(2) Uani ? ? C
C11 -0.3279(4) 0.0822(1) -0.0597(2) 0.049(2) Uani ? ? C
C12 -0.4080(4) 0.1309(1) -0.1122(2) 0.057(2) Uani ? ? C
C13 -0.5403(4) 0.1177(1) -0.1858(2) 0.058(2) Uani ? ? C
C14 -0.6008(4) 0.0592(1) -0.2098(2) 0.055(2) Uani ? ? C
C15 -0.5182(4) 0.0130(1) -0.1543(2) 0.049(1) Uani ? ? C
C16 -0.3847(4) 0.0222(1) -0.0803(2) 0.049(1) Uani ? ? C
C21 -0.2726(4) 0.1341(1) -0.4129(2) 0.056(2) Uani ? ? C
C22 -0.3997(4) 0.1395(1) -0.4936(2) 0.058(2) Uani ? ? C
C23 -0.4289(4) 0.0896(1) -0.5521(2) 0.054(2) Uani ? ? C
C24 -0.3441(4) 0.0344(1) -0.5372(2) 0.057(2) Uani ? ? C
C25 -0.2198(4) 0.0316(1) -0.4574(2) 0.056(2) Uani ? ? C
C26 -0.1799(4) 0.0793(1) -0.3955(2) 0.057(2) Uani ? ? C
Hw1 0.0000 0.1387 -0.1250 0.1115 Uiso ? ? H
Hw2 0.0000 0.0703 -0.1465 0.1115 Uiso ? ? H
HN1 -0.1593 0.1381 0.0201 0.0766 Uiso calc N1 H
HN2 -0.1721 0.1700 -0.2872 0.0864 Uiso calc N2 H
H2A 0.0291 0.0769 0.2055 0.0878 Uiso calc C2 H
H2B 0.1512 0.0753 0.1363 0.0878 Uiso calc C2 H
H3A 0.2792 0.1690 0.1620 0.1010 Uiso calc C3 H
H3B 0.1695 0.2273 0.1317 0.1010 Uiso calc C3 H
H4A 0.3039 0.1960 0.0160 0.1079 Uiso calc C4 H
H4B 0.2120 0.1327 0.0123 0.1079 Uiso calc C4 H
H5A 0.1653 0.2675 -0.0960 0.1281 Uiso calc C5 H
H5B 0.1002 0.2862 -0.0078 0.1281 Uiso calc C5 H
H6A -0.1726 0.2830 -0.0878 0.1326 Uiso calc C6 H
H6B -0.0684 0.3277 -0.1370 0.1326 Uiso calc C6 H
H7A -0.2046 0.3189 -0.2865 0.0930 Uiso calc C7 H
H7B -0.3511 0.2865 -0.2504 0.0930 Uiso calc C7 H
H12 -0.3721 0.1723 -0.0989 0.0657 Uiso calc C12 H
H14 -0.6928 0.0515 -0.2596 0.0657 Uiso calc C14 H
H16 -0.3316 -0.0118 -0.0449 0.0657 Uiso calc C16 H
H22 -0.4624 0.1764 -0.5069 0.0764 Uiso calc C22 H
H24 -0.3683 0.0012 -0.5778 0.0764 Uiso calc C24 H
H26 -0.0910 0.0752 -0.3413 0.0764 Uiso calc C26 H

loop_
_atom_site_aniso_label
_atom_site_aniso_U_11
_atom_site_aniso_U_22
_atom_site_aniso_U_33
_atom_site_aniso_U_12
_atom_site_aniso_U_13
_atom_site_aniso_U_23
_atom_site_aniso_type_symbol
Ow 0.119(2) 0.076(1) 0.054(1) 0.018(1) -0.006(1) 0.005(1) O
O1 0.073(1) 0.055(1) 0.065(1) 0.001(1) -0.004(1) 0.009(1) O
O2 0.071(1) 0.069(1) 0.071(1) -0.008(1) -0.002(1) -0.010(1) O
O3 0.089(2) 0.060(1) 0.065(1) -0.006(1) -0.019(1) 0.008(1) O
O4 0.118(2) 0.050(1) 0.063(1) 0.011(1) -0.021(1) -0.002(1) O
O5 0.151(2) 0.063(1) 0.071(1) 0.021(2) -0.028(2) 0.010(1) O
O6 0.141(2) 0.056(1) 0.134(2) 0.018(2) -0.037(2) 0.011(2) O
O7 0.179(3) 0.091(2) 0.090(2) 0.018(2) -0.060(2) 0.018(2) O
O8 0.066(1) 0.073(1) 0.076(1) -0.013(1) -0.010(1) -0.013(1) O
O9 0.093(2) 0.052(1) 0.083(1) -0.010(1) -0.011(1) 0.009(1) O
O10 0.143(2) 0.082(2) 0.076(2) 0.023(2) -0.037(2) 0.012(1) O
O11 0.077(1) 0.085(2) 0.055(1) -0.006(1) -0.001(1) -0.005(1) O
O12 0.115(2) 0.069(1) 0.092(2) 0.026(1) 0.009(2) -0.010(1) O
O13 0.080(2) 0.086(2) 0.089(2) 0.028(1) -0.007(1) 0.013(1) O
N1 0.060(1) 0.048(1) 0.054(1) -0.001(1) -0.007(1) -0.001(1) N
N2 0.082(2) 0.053(1) 0.054(1) 0.009(1) -0.010(1) 0.003(1) N
N3 0.098(2) 0.060(2) 0.088(2) 0.013(2) -0.019(2) 0.014(2) N
N4 0.057(1) 0.056(1) 0.061(1) -0.007(1) 0.005(1) -0.006(1) N
N5 0.075(2) 0.076(2) 0.048(1) 0.003(2) -0.002(1) 0.007(1) N
N6 0.074(2) 0.066(2) 0.069(2) 0.017(1) 0.019(1) 0.011(1) N
C1 0.056(2) 0.060(2) 0.047(1) 0.001(2) 0.006(1) 0.001(1) C
C2 0.062(2) 0.069(2) 0.062(2) -0.005(2) -0.008(2) 0.002(2) C
C3 0.074(2) 0.078(2) 0.068(2) -0.018(2) -0.021(2) -0.003(2) C
C4 0.073(2) 0.100(3) 0.066(2) 0.001(2) -0.009(2) 0.012(2) C
C5 0.127(3) 0.058(2) 0.083(2) -0.019(2) -0.021(2) 0.005(2) C
C6 0.153(4) 0.056(2) 0.076(2) 0.009(2) -0.027(3) -0.007(2) C
C7 0.090(2) 0.052(2) 0.060(2) 0.006(2) -0.005(2) 0.005(2) C
C8 0.089(2) 0.052(2) 0.065(2) 0.005(2) -0.007(2) 0.007(2) C
C11 0.050(2) 0.049(2) 0.047(1) 0.001(1) 0.001(1) -0.001(1) C
C12 0.065(2) 0.047(2) 0.060(2) 0.002(1) -0.002(2) 0.001(1) C
C13 0.064(2) 0.052(2) 0.058(2) 0.012(2) -0.001(2) 0.008(1) C
C14 0.058(2) 0.057(2) 0.050(2) 0.004(2) -0.000(1) -0.002(1) C
C15 0.054(2) 0.047(1) 0.046(1) -0.001(1) 0.006(1) -0.003(1) C
C16 0.054(2) 0.048(1) 0.044(1) 0.001(1) 0.001(1) 0.001(1) C
C21 0.064(2) 0.055(2) 0.050(2) 0.004(2) -0.001(1) 0.006(1) C
C22 0.064(2) 0.059(2) 0.052(2) 0.008(2) -0.001(1) 0.008(1) C
C23 0.060(2) 0.064(2) 0.041(1) 0.001(2) 0.000(1) 0.009(1) C
C24 0.063(2) 0.061(2) 0.047(1) 0.003(2) 0.011(1) 0.005(1) C
C25 0.060(2) 0.056(2) 0.053(2) 0.012(1) 0.012(1) 0.009(1) C
C26 0.060(2) 0.061(2) 0.051(2) 0.007(2) 0.000(1) 0.008(1) C

loop_
_atom_type_symbol
_atom_type_description
_atom_type_scat_dispersion_real
_atom_type_scat_dispersion_imag
_atom_type_scat_source
C ? 0.017 0.009 International_Tables_Vol_IV_Table_2.3.1
H ? 0.000 0.000 International_Tables_Vol_IV_Table_2.3.1
N ? 0.029 0.018 International_Tables_Vol_IV_Table_2.3.1
O ? 0.047 0.032 International_Tables_Vol_IV_Table_2.3.1

loop_
_geom_angle_atom_site_label_1
_geom_angle_atom_site_label_2
_geom_angle_atom_site_label_3
_geom_angle
_geom_angle_site_symmetry_1
_geom_angle_site_symmetry_2
_geom_angle_site_symmetry_3
_geom_angle_publ_flag
C2 O2 C3 116.7(3) . . . ?
C4 O3 C5 113.8(3) . . . ?
C6 O4 C7 113.7(3) . . . ?
C1 N1 C11 128.4(2) . . . ?
C8 N2 C21 126.2(3) . . . ?
O6 N3 O7 124.4(3) . . . ?
O6 N3 C13 117.1(3) . . . ?
O7 N3 C13 118.5(3) . . . ?
O8 N4 O9 124.2(3) . . . ?
O8 N4 C15 117.9(2) . . . ?
O9 N4 C15 117.9(2) . . . ?
O10 N5 O11 123.8(2) . . . ?
O10 N5 C23 118.1(3) . . . ?
O11 N5 C23 118.1(3) . . . ?
O12 N6 O13 124.3(3) . . . ?
O12 N6 C25 117.5(2) . . . ?
O13 N6 C25 118.2(3) . . . ?
O1 C1 N1 125.0(3) . . . ?
O1 C1 C2 120.8(3) . . . ?
N1 C1 C2 114.2(3) . . . ?
O2 C2 C1 111.8(2) . . . ?
O2 C3 C4 112.9(3) . . . ?
O3 C4 C3 110.9(3) . . . ?
O3 C5 C6 111.2(3) . . . ?
O4 C6 C5 112.9(3) . . . ?
O4 C7 C8 111.3(3) . . . ?
O5 C8 N2 123.8(3) . . . ?
O5 C8 C7 121.0(3) . . . ?
N2 C8 C7 115.2(3) . . . ?
N1 C11 C12 117.6(3) . . . ?
N1 C11 C16 122.6(2) . . . ?
C12 C11 C16 119.9(2) . . . ?
C11 C12 C13 118.2(3) . . . ?
N3 C13 C12 118.8(3) . . . ?
N3 C13 C14 116.9(3) . . . ?
C12 C13 C14 124.3(3) . . . ?
C13 C14 C15 114.7(3) . . . ?
N4 C15 C14 117.6(2) . . . ?
N4 C15 C16 117.8(2) . . . ?
C14 C15 C16 124.6(3) . . . ?
C11 C16 C15 118.2(2) . . . ?
N2 C21 C22 122.7(3) . . . ?
N2 C21 C26 117.8(2) . . . ?
C22 C21 C26 119.5(3) . . . ?
C21 C22 C23 117.8(3) . . . ?
N5 C23 C22 117.3(3) . . . ?
N5 C23 C24 117.7(3) . . . ?
C22 C23 C24 124.9(3) . . . ?
C23 C24 C25 115.0(3) . . . ?
N6 C25 C24 117.8(3) . . . ?
N6 C25 C26 118.0(2) . . . ?
C24 C25 C26 124.2(3) . . . ?
C21 C26 C25 118.5(3) . . . ?

loop_
_geom_bond_atom_site_label_1
_geom_bond_atom_site_label_2
_geom_bond_distance
_geom_bond_site_symmetry_1
_geom_bond_site_symmetry_2
_geom_bond_publ_flag
O1 C1 1.219(4) . . ?
O2 C2 1.409(4) . . ?
O2 C3 1.426(4) . . ?
O3 C4 1.445(4) . . ?
O3 C5 1.411(4) . . ?
O4 C6 1.372(4) . . ?
O4 C7 1.401(4) . . ?
O5 C8 1.222(4) . . ?
O6 N3 1.215(4) . . ?
O7 N3 1.211(4) . . ?
O8 N4 1.231(3) . . ?
O9 N4 1.219(3) . . ?
O10 N5 1.213(4) . . ?
O11 N5 1.226(4) . . ?
O12 N6 1.222(4) . . ?
O13 N6 1.225(3) . . ?
N1 C1 1.355(4) . . ?
N1 C11 1.401(3) . . ?
N2 C8 1.361(4) . . ?
N2 C21 1.406(4) . . ?
N3 C13 1.478(4) . . ?
N4 C15 1.475(4) . . ?
N5 C23 1.472(4) . . ?
N6 C25 1.479(4) . . ?
C1 C2 1.521(4) . . ?
C3 C4 1.489(5) . . ?
C5 C6 1.464(6) . . ?
C7 C8 1.497(5) . . ?
C11 C12 1.385(4) . . ?
C11 C16 1.390(4) . . ?
C12 C13 1.379(4) . . ?
C13 C14 1.377(4) . . ?
C14 C15 1.373(4) . . ?
C15 C16 1.373(4) . . ?
C21 C22 1.400(4) . . ?
C21 C26 1.394(4) . . ?
C22 C23 1.372(4) . . ?
C23 C24 1.371(4) . . ?
C24 C25 1.376(4) . . ?
C25 C26 1.373(4) . . ?
